data_1571587
loop_
_publ_author_name
'Singh, Avanish Kumar'
'Singh, Amit Kumar'
'Sharma, Shashi Kant'
'Sonkar, Vijay Kumar'
'Singh, Vinod P.'

_publ_section_title
;
 A highly selective coumarin-based chemosensor for dual sensing of
 Cu<sup>2+</sup> and Zn<sup>2+</sup> ions with logic gate integration and
 live cell imaging.
;
_journal_issue 27
_journal_name_full 'Analytical methods : advancing methods and applications'
_journal_page_first 4551
_journal_page_last 4560
_journal_paper_doi 10.1039/d4ay00594e
_journal_volume 16
_journal_year 2024
_chemical_formula_moiety 'C34 H24 F N6 O11 P Zn2'
_chemical_formula_sum 'C34 H24 F N6 O11 P Zn2'
_chemical_formula_weight 873.30
_chemical_name_systematic CIH-Zn
_space_group_crystal_system triclinic
_space_group_IT_number 2
_space_group_name_Hall '-P 1'
_space_group_name_H-M_alt 'P -1'
_atom_sites_solution_hydrogens geom
_atom_sites_solution_primary dual
_audit_creation_date 2023-12-22
_audit_creation_method
;
Olex2 1.5
(compiled 2023.08.24 svn.re1ec1418 for OlexSys, GUI svn.r6817)
;
_audit_update_record
;
2023-12-25 deposited with the CCDC.	2024-05-07 downloaded from the CCDC.
;
_cell_angle_alpha 77.785(4)
_cell_angle_beta 87.986(3)
_cell_angle_gamma 77.824(3)
_cell_formula_units_Z 2
_cell_length_a 11.6235(3)
_cell_length_b 12.0608(5)
_cell_length_c 16.9201(7)
_cell_measurement_reflns_used 8064
_cell_measurement_temperature 293
_cell_measurement_theta_max 68.7100
_cell_measurement_theta_min 2.6690
_cell_volume 2266.04(15)
_computing_cell_refinement 'CrysAlisPro 1.171.42.90a (Rigaku OD, 2023)'
_computing_data_collection 'CrysAlisPro 1.171.42.90a (Rigaku OD, 2023)'
_computing_data_reduction 'CrysAlisPro 1.171.42.90a (Rigaku OD, 2023)'
_computing_molecular_graphics 'Olex2 1.5 (Dolomanov et al., 2009)'
_computing_publication_material 'Olex2 1.5 (Dolomanov et al., 2009)'
_computing_structure_refinement 'SHELXL 2018/3 (Sheldrick, 2015)'
_computing_structure_solution 'SHELXT 2018/2 (Sheldrick, 2018)'
_diffrn_ambient_temperature 293
_diffrn_detector 'Hybrid Pixel Array Detector'
_diffrn_detector_area_resol_mean 10.0000
_diffrn_detector_type HyPix3000
_diffrn_measured_fraction_theta_full 0.998
_diffrn_measured_fraction_theta_max 0.991
_diffrn_measurement_details
;
List of Runs (angles in degrees, time in seconds):

  # Type    Start    End  Width  t~exp~   \w     \q     \k     \f   Frames
#--------------------------------------------------------------------------
  1  \w    -38.00 -12.00   0.50   16.62    --  -40.83 125.00  54.00   52
  2  \w    -85.00 -46.00   0.50   16.62    --  -40.83 125.00  54.00   78
  3  \w   -106.00 -66.00   0.50   16.62    --  -40.83-147.00 170.00   80
  4  \w   -100.00 -55.00   0.50   16.62    --  -40.83 147.00-140.00   90
  5  \w     39.00  64.00   0.50   16.62    --   40.83-125.00 -24.00   50
  6  \w     48.00  77.00   0.50   16.62    --   40.83-147.00 170.00   58
  7  \w   -104.00 -79.00   0.50   16.62    --  -82.50-147.00 170.00   50
  8  \w   -144.00 -73.00   0.50   16.62    --  -82.50-125.00 -24.00  142
  9  \w    -77.00 -52.00   0.50   16.62    --  -82.50 125.00  54.00   50
 10  \w    100.00 125.00   0.50   16.62    --  104.00 147.00-140.00   50
 11  \w     76.00 113.00   0.50   16.62    --  104.00-125.00 -24.00   74
 12  \w    117.00 144.00   0.50   16.62    --  104.00 125.00  54.00   54
 13  \w    100.00 128.00   0.50   16.62    --  104.00-147.00 170.00   56
 14  \w    -15.00  29.00   0.50   16.62    --  -40.83  21.00 -60.00   88
 15  \w   -100.00 -18.00   0.50   16.62    --  -40.83 -77.00   0.00  164
 16  \w    -17.00  35.00   0.50   16.62    --  -40.83  11.00  90.00  104
 17  \w     -2.00  32.00   0.50   16.62    --  -40.83  11.00 150.00   68
 18  \w    -19.00  30.00   0.50   16.62    --  -40.83  21.00   0.00   98
 19  \w   -109.00 -28.00   0.50   16.62    --  -40.83 -32.00 150.00  162
 20  \w     28.00  76.00   0.50   16.62    --   40.83-104.00-150.00   96
 21  \w     14.00  55.00   0.50   16.62    --   40.83  77.00-120.00   82
 22  \w     66.00 105.00   0.50   16.62    --   40.83  77.00-120.00   78
 23  \w    -25.00   3.00   0.50   16.62    --   40.83 -43.00   0.00   56
 24  \w     20.00  68.00   0.50   16.62    --   40.83-104.00-120.00   96
 25  \w     11.00  37.00   0.50   16.62    --   40.83 -43.00   0.00   52
 26  \w     17.00  43.00   0.50   16.62    --   40.83 -43.00 120.00   52
 27  \w    -25.00   1.00   0.50   16.62    --   40.83 -21.00  60.00   52
 28  \w    -21.00  13.00   0.50   16.62    --   40.83 -43.00 120.00   68
 29  \w    -47.00 -15.00   0.50   16.62    --  -82.50  42.00 -30.00   64
 30  \w   -106.00 -68.00   0.50   16.62    --  -82.50 -25.00-150.00   76
 31  \w    -46.00 -16.00   0.50   16.62    --  -82.50  42.00  30.00   60
 32  \w    -54.00 -20.00   0.50   16.62    --  -82.50  50.00  90.00   68
 33  \w    -44.00 -15.00   0.50   16.62    --  -82.50  42.00 120.00   58
 34  \w    -46.00 -21.00   0.50   16.62    --  -82.50  42.00-150.00   50
 35  \w    -57.00 -31.00   0.50   16.62    --  -82.50  50.00-120.00   52
 36  \w   -140.00-109.00   0.50   16.62    --  -82.50 -25.00-150.00   62
 37  \w    -87.00 -62.00   0.50   16.62    --  -82.50 147.00-140.00   50
 38  \w     61.00  89.00   0.50   16.62    --  104.00 -77.00 -90.00   56
 39  \w    103.00 138.00   0.50   16.62    --  104.00 111.00 -30.00   70
 40  \w     46.00 118.00   0.50   16.62    --  104.00-133.00 150.00  144
 41  \w     36.00  63.00   0.50   16.62    --  104.00 -68.00-180.00   54
 42  \w    102.00 170.00   0.50   16.62    --  104.00 111.00   0.00  136
 43  \w     83.00 108.00   0.50   16.62    --  104.00  68.00  90.00   50
 44  \w     71.00 118.00   0.50   16.62    --  104.00-133.00 -30.00   94
 45  \w     50.00 114.00   0.50   16.62    --  104.00-133.00 120.00  128
 46  \w     36.00  83.00   0.50   16.62    --  104.00 -68.00   0.00   94
 47  \w     36.00  61.00   0.50   16.62    --  104.00 -68.00  30.00   50
 48  \w     86.00 116.00   0.50   16.62    --  104.00-133.00  30.00   60
 49  \w     90.00 174.00   0.50   16.62    --  104.00  25.00-180.00  168
 50  \w     39.00  84.00   0.50   16.62    --  104.00-133.00-150.00   90
 51  \w     39.00  66.00   0.50   16.62    --  104.00-133.00 -90.00   54
 52  \w     90.00 172.00   0.50   16.62    --  104.00  33.00 120.00  164
 53  \w     85.00 130.00   0.50   16.62    --  104.00  50.00   0.00   90
 54  \w    106.00 170.00   0.50   16.62    --  104.00  42.00  60.00  128
 55  \w     65.00 101.00   0.50   16.62    --  104.00 -93.00   0.00   72
 56  \w     33.00  59.00   0.50   16.62    --  104.00 -93.00   0.00   52
 57  \w    135.00 166.00   0.50   16.62    --  104.00  93.00  30.00   62
 58  \w     43.00  81.00   0.50   16.62    --  104.00-133.00-120.00   76
 59  \w    103.00 139.00   0.50   16.62    --  104.00 178.00   0.00   72
 60  \w     85.00 110.00   0.50   16.62    --  104.00-116.00  25.78   50
 61  \w     54.00  80.00   0.50   16.62    --  104.00-116.00  25.78   52
 62  \w     63.00  92.00   0.50   16.62    --  104.00 178.00   0.00   58
 63  \w    103.00 136.00   0.50   16.62    --  104.00 111.00 -90.00   66
 64  \w    145.00 170.00   0.50   16.62    --  104.00 111.00 -60.00   50
 65  \w     40.00  67.00   0.50   16.62    --  104.00-133.00 -30.00   54
 66  \w     65.00  91.00   0.50   16.62    --  104.00 -77.00-150.00   52
 67  \w     35.00  94.00   0.50   16.62    --  104.00 -77.00 -60.00  118
 68  \w    107.00 139.00   0.50   16.62    --  104.00 111.00 -60.00   64
 69  \w    104.00 170.00   0.50   16.62    --  104.00 111.00-180.00  132
 70  \w     91.00 118.00   0.50   16.62    --  104.00-133.00-180.00   54
 71  \w     44.00 108.00   0.50   16.62    --  104.00-111.00-180.00  128
 72  \w     38.00  73.00   0.50   16.62    --  104.00 -77.00 120.00   70
 73  \w     38.00  66.00   0.50   16.62    --  104.00 -68.00 -60.00   56
 74  \w    152.00 177.00   0.50   16.62    --  104.00  93.00-150.00   50
 75  \w    129.00 172.00   0.50   16.62    --  104.00  68.00  90.00   86
 76  \w     42.00  67.00   0.50   16.62    --  104.00-111.00-120.00   50
 77  \w    104.00 136.00   0.50   16.62    --  104.00  93.00-150.00   64
 78  \w     71.00  99.00   0.50   16.62    --  104.00 178.00 120.00   56
 79  \w     58.00  84.00   0.50   16.62    --  104.00 -77.00   0.00   52
 80  \w     35.00  63.00   0.50   16.62    --  104.00 -77.00 -30.00   56
 81  \w     68.00 100.00   0.50   16.62    --  104.00-111.00-120.00   64
 82  \w     58.00  84.00   0.50   16.62    --  104.00 -93.00 -90.00   52
 83  \w     55.00  80.00   0.50   16.62    --  104.00-133.00-180.00   50
 84  \w    145.00 170.00   0.50   16.62    --  104.00 133.00-120.00   50
 85  \w     58.00  83.00   0.50   16.62    --  104.00 -68.00 150.00   50
 86  \w     37.00  63.00   0.50   16.62    --  104.00 -59.00   0.00   52
 87  \w    108.00 133.00   0.50   16.62    --  104.00 111.00-150.00   50
 88  \w     38.00  67.00   0.50   16.62    --  104.00 -59.00-180.00   58
 89  \w     82.00 107.00   0.50   16.62    --  104.00-111.00-150.00   50
 90  \w     44.00  70.00   0.50   16.62    --  104.00-111.00 -60.00   52
 91  \w     38.00  64.00   0.50   16.62    --  104.00-111.00  30.00   52
 92  \w     91.00 126.00   0.50   16.62    --  104.00 133.00-120.00   70
 93  \w    119.00 145.00   0.50   16.62    --  104.00  42.00 -30.00   52
 94  \w     36.00  61.00   0.50   16.62    --  104.00 -59.00 150.00   50
;
_diffrn_measurement_device 'four-circle diffractometer'
_diffrn_measurement_device_type 'XtaLAB Synergy, Dualflex, HyPix3000'
_diffrn_measurement_method '\w scans'
_diffrn_orient_matrix_type 'CrysAlisPro convention (1999,Acta A55,543-557)'
_diffrn_orient_matrix_UB_11 -0.0095519000
_diffrn_orient_matrix_UB_12 -0.0569938000
_diffrn_orient_matrix_UB_13 0.0898315000
_diffrn_orient_matrix_UB_21 -0.0072653000
_diffrn_orient_matrix_UB_22 0.1181113000
_diffrn_orient_matrix_UB_23 0.0231699000
_diffrn_orient_matrix_UB_31 -0.1350634000
_diffrn_orient_matrix_UB_32 0.0256238000
_diffrn_orient_matrix_UB_33 -0.0085279000
_diffrn_radiation_monochromator mirror
_diffrn_radiation_probe x-ray
_diffrn_radiation_type 'Cu K\a'
_diffrn_radiation_wavelength 1.54184
_diffrn_reflns_av_R_equivalents 0.0494
_diffrn_reflns_av_unetI/netI 0.0489
_diffrn_reflns_Laue_measured_fraction_full 0.998
_diffrn_reflns_Laue_measured_fraction_max 0.991
_diffrn_reflns_limit_h_max 10
_diffrn_reflns_limit_h_min -14
_diffrn_reflns_limit_k_max 14
_diffrn_reflns_limit_k_min -14
_diffrn_reflns_limit_l_max 20
_diffrn_reflns_limit_l_min -20
_diffrn_reflns_number 29742
_diffrn_reflns_point_group_measured_fraction_full 0.998
_diffrn_reflns_point_group_measured_fraction_max 0.991
_diffrn_reflns_theta_full 67.684
_diffrn_reflns_theta_max 72.119
_diffrn_reflns_theta_min 2.672
_diffrn_source 'micro-focus sealed X-ray tube'
_diffrn_source_type 'PhotonJet (Cu) X-ray Source'
_exptl_absorpt_coefficient_mu 2.155
_exptl_absorpt_correction_T_max 1.00000
_exptl_absorpt_correction_T_min 0.84746
_exptl_absorpt_correction_type multi-scan
_exptl_absorpt_process_details
;
CrysAlisPro 1.171.42.90a (Rigaku Oxford Diffraction, 2023)
Empirical absorption correction using spherical harmonics,
implemented in SCALE3 ABSPACK scaling algorithm.
;
_exptl_crystal_colour 'metallic yellowish yellow'
_exptl_crystal_colour_lustre metallic
_exptl_crystal_colour_modifier yellowish
_exptl_crystal_colour_primary yellow
_exptl_crystal_density_diffrn 1.280
_exptl_crystal_description block
_exptl_crystal_F_000 884
_exptl_crystal_size_max 0.025
_exptl_crystal_size_mid 0.02
_exptl_crystal_size_min 0.01
_refine_diff_density_max 0.941
_refine_diff_density_min -0.524
_refine_diff_density_rms 0.104
_refine_ls_extinction_method none
_refine_ls_goodness_of_fit_ref 1.054
_refine_ls_hydrogen_treatment constr
_refine_ls_matrix_type full
_refine_ls_number_parameters 502
_refine_ls_number_reflns 8843
_refine_ls_number_restraints 0
_refine_ls_restrained_S_all 1.054
_refine_ls_R_factor_all 0.0821
_refine_ls_R_factor_gt 0.0665
_refine_ls_shift/su_max 0.001
_refine_ls_shift/su_mean 0.000
_refine_ls_structure_factor_coef Fsqd
_refine_ls_weighting_details 'w=1/[\s^2^(Fo^2^)+(0.1161P)^2^+2.8574P] where P=(Fo^2^+2Fc^2^)/3'
_refine_ls_weighting_scheme calc
_refine_ls_wR_factor_gt 0.1947
_refine_ls_wR_factor_ref 0.2047
_reflns_Friedel_coverage 0.000
_reflns_number_gt 6720
_reflns_number_total 8843
_reflns_threshold_expression 'I > 2\s(I)'
_cod_data_source_file d4ay00594e2.cif
_cod_data_source_block cihzn_autored
_cod_depositor_comments 'Adding full bibliography for 1571587.cif.'
_cod_database_code 1571587
_shelx_shelxl_version_number 2018/3
_publ_section_exptl
;
Any special experimental details
;
_chemical_oxdiff_formula 'C H N O Zn'
_shelx_space_group_comment
;
The symmetry employed for this shelxl refinement is uniquely defined
by the following loop, which should always be used as a source of
symmetry information in preference to the above space-group names.
They are only intended as comments.
;
_shelx_estimated_absorpt_t_max 0.979
_shelx_estimated_absorpt_t_min 0.948
_olex2_refinement_description
;
1. Fixed Uiso
 At 1.2 times of:
  All C(H) groups
 At 1.5 times of:
  All C(H,H,H) groups, All O(H) groups
2.a Aromatic/amide H refined with riding coordinates:
 C28(H28), C17(H17), C21(H21), C14(H14), C16(H16), C15(H15), C30(H30),
 C19(H19), C7(H7), C31(H31), C3(H3), C20(H20), C33(H33), C2(H2), C18(H18),
 C4(H4)
2.b Idealised Me refined as rotating group:
 C25(H25a,H25b,H25c), C11(H11a,H11b,H11c)
2.c Idealised tetrahedral OH refined as rotating group:
 O1(H1), O8(H8)
;
_smtbx_masks_void_probe_radius 1.2
_smtbx_masks_void_truncation_radius 1.2
_olex2_submission_special_instructions 'No special instructions were received'
_oxdiff_exptl_absorpt_empirical_details
;
Empirical correction (ABSPACK) includes:
- Absorption correction using spherical harmonics
- Frame scaling
;
_oxdiff_exptl_absorpt_empirical_full_max 1.223
_oxdiff_exptl_absorpt_empirical_full_min 0.861

loop_
_space_group_symop_operation_xyz
'x, y, z'
'-x, -y, -z'

loop_
_atom_site_label
_atom_site_type_symbol
_atom_site_fract_x
_atom_site_fract_y
_atom_site_fract_z
_atom_site_U_iso_or_equiv
_atom_site_adp_type
_atom_site_occupancy
_atom_site_site_symmetry_order
_atom_site_calc_flag
_atom_site_refinement_flags_posn
_atom_site_refinement_flags_adp
_atom_site_refinement_flags_occupancy
_atom_site_disorder_assembly
_atom_site_disorder_group
Zn1 Zn 0.45564(5) 0.13248(5) 0.80166(4) 0.03819(19) Uani 1 1 d . . . . .
Zn2 Zn 0.16943(5) 0.89000(5) 0.61315(4) 0.03919(19) Uani 1 1 d . . . . .
P1 P 0.26074(10) 0.09549(11) 0.68482(8) 0.0413(3) Uani 1 1 d . . . . .
O7 O 0.2114(3) 1.1667(3) 0.4249(2) 0.0436(8) Uani 1 1 d . . . . .
O6 O 0.1516(3) 1.0285(3) 0.5085(2) 0.0423(8) Uani 1 1 d . . . . .
O5 O 0.2267(3) 0.7314(3) 0.6904(2) 0.0442(8) Uani 1 1 d . . . . .
O2 O 0.2176(3) 0.0857(3) 0.9848(2) 0.0483(8) Uani 1 1 d . . . . .
O4 O 0.6184(3) 0.1147(3) 0.7586(2) 0.0505(9) Uani 1 1 d . . . . .
O3 O 0.3471(3) 0.1371(3) 0.8999(2) 0.0552(10) Uani 1 1 d . . . . .
O10 O 0.2521(3) -0.0202(3) 0.6777(3) 0.0572(10) Uani 1 1 d . . . . .
N5 N 0.3543(3) 0.6980(3) 0.5862(2) 0.0414(9) Uani 1 1 d . . . . .
O1 O -0.0995(4) 0.0153(4) 1.1518(3) 0.0645(11) Uani 1 1 d . . . . .
H1 H -0.119889 -0.035700 1.186108 0.097 Uiso 1 1 calc R U . . .
N3 N 1.0095(3) -0.0687(4) 0.6692(3) 0.0428(9) Uani 1 1 d . . . . .
N6 N 0.3166(3) 0.8157(3) 0.5536(2) 0.0367(8) Uani 1 1 d . . . . .
N2 N 0.6463(3) -0.0710(3) 0.8383(3) 0.0412(9) Uani 1 1 d . . . . .
N4 N 0.4127(3) 0.3102(3) 0.7684(3) 0.0419(9) Uani 1 1 d . . . . .
O9 O 0.3774(3) 0.0881(4) 0.7156(3) 0.0701(12) Uani 1 1 d . . . . .
N1 N 0.5359(3) -0.0305(3) 0.8687(3) 0.0408(9) Uani 1 1 d . . . . .
O11 O 0.1722(4) 0.1428(4) 0.7385(3) 0.0724(13) Uani 1 1 d . . . . .
O8 O 0.2949(4) 1.4801(4) 0.2292(3) 0.0769(14) Uani 1 1 d . . . . .
H8 H 0.349490 1.499212 0.201293 0.115 Uiso 1 1 calc R U . . .
C13 C 0.7945(4) -0.0184(4) 0.7460(3) 0.0373(10) Uani 1 1 d . . . . .
C12 C 0.6776(4) 0.0124(4) 0.7843(3) 0.0379(10) Uani 1 1 d . . . . .
C26 C 0.3463(4) 0.9801(4) 0.4543(3) 0.0343(9) Uani 1 1 d . . . . .
C23 C 0.3027(4) 0.6681(4) 0.6548(3) 0.0378(10) Uani 1 1 d . . . . .
C27 C 0.2343(4) 1.0550(4) 0.4661(3) 0.0365(10) Uani 1 1 d . . . . .
C28 C 0.4220(4) 1.0282(4) 0.4002(3) 0.0382(10) Uani 1 1 d . . . . .
H28 H 0.493853 0.981537 0.391426 0.046 Uiso 1 1 calc R U . . .
C24 C 0.3777(4) 0.8580(4) 0.4932(3) 0.0379(10) Uani 1 1 d . . . . .
C17 C 0.9481(4) 0.0394(4) 0.6585(3) 0.0431(11) Uani 1 1 d . . . . .
H17 H 0.978706 0.098478 0.625991 0.052 Uiso 1 1 calc R U . . .
C22 C 0.3414(4) 0.5427(4) 0.6951(3) 0.0391(10) Uani 1 1 d . . . . .
C29 C 0.3972(4) 1.1446(4) 0.3570(3) 0.0398(10) Uani 1 1 d . . . . .
C34 C 0.2892(4) 1.2120(4) 0.3706(3) 0.0415(10) Uani 1 1 d . . . . .
C5 C 0.1645(4) 0.0071(5) 1.0364(3) 0.0440(11) Uani 1 1 d . . . . .
C21 C 0.4509(4) 0.4791(4) 0.6791(3) 0.0458(12) Uani 1 1 d . . . . .
H21 H 0.501462 0.513549 0.642791 0.055 Uiso 1 1 calc R U . . .
F1 F 0.2488(5) 0.1724(5) 0.6041(3) 0.1159(17) Uani 1 1 d . . . . .
C8 C 0.3776(4) -0.0664(4) 0.9601(3) 0.0434(11) Uani 1 1 d . . . . .
C10 C 0.4913(4) -0.1051(4) 0.9212(3) 0.0405(10) Uani 1 1 d . . . . .
C9 C 0.3188(4) 0.0547(4) 0.9450(3) 0.0446(11) Uani 1 1 d . . . . .
C14 C 0.8622(4) -0.1310(4) 0.7592(3) 0.0423(11) Uani 1 1 d . . . . .
H14 H 0.836025 -0.190927 0.794303 0.051 Uiso 1 1 calc R U . . .
C16 C 0.9681(4) -0.1532(4) 0.7201(3) 0.0450(12) Uani 1 1 d . . . . .
H16 H 1.012217 -0.228722 0.729066 0.054 Uiso 1 1 calc R U . . .
C1 C 0.0045(5) -0.0277(5) 1.1211(3) 0.0519(13) Uani 1 1 d . . . . .
C15 C 0.8396(4) 0.0673(4) 0.6944(3) 0.0450(12) Uani 1 1 d . . . . .
H15 H 0.797134 0.143435 0.683759 0.054 Uiso 1 1 calc R U . . .
C30 C 0.4711(5) 1.1944(4) 0.2986(3) 0.0472(12) Uani 1 1 d . . . . .
H30 H 0.543991 1.150600 0.288516 0.057 Uiso 1 1 calc R U . . .
C19 C 0.4837(4) 0.3638(4) 0.7177(3) 0.0450(12) Uani 1 1 d . . . . .
H19 H 0.557855 0.322316 0.707863 0.054 Uiso 1 1 calc R U . . .
C7 C 0.3263(5) -0.1434(5) 1.0128(3) 0.0492(12) Uani 1 1 d . . . . .
H7 H 0.363703 -0.221237 1.024001 0.059 Uiso 1 1 calc R U . . .
C31 C 0.4377(5) 1.3051(5) 0.2569(4) 0.0528(13) Uani 1 1 d . . . . .
H31 H 0.487598 1.336328 0.218381 0.063 Uiso 1 1 calc R U . . .
C3 C 0.0601(5) 0.0510(5) 1.0709(3) 0.0477(12) Uani 1 1 d . . . . .
H3 H 0.028352 0.130239 1.060850 0.057 Uiso 1 1 calc R U . . .
C6 C 0.2183(5) -0.1094(4) 1.0512(3) 0.0486(12) Uani 1 1 d . . . . .
C25 C 0.4833(5) 0.7841(5) 0.4621(4) 0.0607(16) Uani 1 1 d . . . . .
H25A H 0.481459 0.703682 0.481084 0.091 Uiso 1 1 calc R U . . .
H25B H 0.553944 0.799496 0.481262 0.091 Uiso 1 1 calc R U . . .
H25C H 0.481927 0.802153 0.404022 0.091 Uiso 1 1 calc R U . . .
C20 C 0.2694(5) 0.4858(4) 0.7496(4) 0.0569(15) Uani 1 1 d . . . . .
H20 H 0.195744 0.525552 0.762045 0.068 Uiso 1 1 calc R U . . .
C32 C 0.3291(5) 1.3728(5) 0.2711(4) 0.0527(13) Uani 1 1 d . . . . .
C33 C 0.2538(5) 1.3268(4) 0.3304(3) 0.0496(12) Uani 1 1 d . . . . .
H33 H 0.182688 1.371944 0.342275 0.060 Uiso 1 1 calc R U . . .
C2 C 0.0557(5) -0.1466(5) 1.1381(4) 0.0579(14) Uani 1 1 d . . . . .
H2 H 0.018698 -0.198585 1.172976 0.070 Uiso 1 1 calc R U . . .
C18 C 0.3070(5) 0.3725(5) 0.7843(4) 0.0565(15) Uani 1 1 d . . . . .
H18 H 0.257839 0.336022 0.820604 0.068 Uiso 1 1 calc R U . . .
C4 C 0.1595(5) -0.1856(6) 1.1034(4) 0.0642(16) Uani 1 1 d . . . . .
H4 H 0.192273 -0.264639 1.114575 0.077 Uiso 1 1 calc R U . . .
C11 C 0.5534(5) -0.2294(4) 0.9474(4) 0.0552(14) Uani 1 1 d . . . . .
H11A H 0.502848 -0.279031 0.938226 0.083 Uiso 1 1 calc R U . . .
H11B H 0.572871 -0.245270 1.003894 0.083 Uiso 1 1 calc R U . . .
H11C H 0.624138 -0.243392 0.916789 0.083 Uiso 1 1 calc R U . . .

loop_
_atom_site_aniso_label
_atom_site_aniso_U_11
_atom_site_aniso_U_22
_atom_site_aniso_U_33
_atom_site_aniso_U_23
_atom_site_aniso_U_13
_atom_site_aniso_U_12
Zn1 0.0335(3) 0.0292(3) 0.0470(4) -0.0026(3) 0.0087(3) -0.0025(2)
Zn2 0.0333(3) 0.0314(3) 0.0449(4) -0.0007(3) 0.0122(3) 0.0015(2)
P1 0.0321(6) 0.0380(6) 0.0531(7) -0.0086(5) 0.0090(5) -0.0080(5)
O7 0.0368(16) 0.0319(16) 0.053(2) 0.0048(14) 0.0074(14) -0.0010(13)
O6 0.0365(16) 0.0373(17) 0.0452(19) 0.0017(14) 0.0075(14) -0.0021(13)
O5 0.0444(17) 0.0312(16) 0.0441(19) 0.0024(14) 0.0143(14) 0.0082(13)
O2 0.0486(19) 0.046(2) 0.046(2) -0.0030(16) 0.0145(15) -0.0075(15)
O4 0.0345(16) 0.0376(18) 0.068(2) 0.0037(17) 0.0151(16) 0.0009(14)
O3 0.057(2) 0.0387(19) 0.060(2) 0.0029(17) 0.0263(18) -0.0060(16)
O10 0.055(2) 0.043(2) 0.077(3) -0.0178(19) 0.0016(19) -0.0121(17)
N5 0.041(2) 0.0295(19) 0.047(2) -0.0022(17) 0.0091(17) 0.0012(15)
O1 0.059(2) 0.069(3) 0.061(3) -0.015(2) 0.0267(19) -0.007(2)
N3 0.0345(19) 0.041(2) 0.046(2) -0.0056(18) 0.0075(17) 0.0017(16)
N6 0.0332(18) 0.0285(18) 0.043(2) -0.0020(16) 0.0071(15) -0.0014(14)
N2 0.0320(18) 0.037(2) 0.049(2) -0.0037(18) 0.0085(16) -0.0034(15)
N4 0.0385(19) 0.0287(19) 0.051(2) -0.0002(17) 0.0108(17) -0.0010(15)
O9 0.042(2) 0.087(3) 0.091(3) -0.044(3) -0.001(2) -0.012(2)
N1 0.0328(19) 0.034(2) 0.048(2) 0.0008(17) 0.0085(16) -0.0027(15)
O11 0.062(2) 0.064(3) 0.097(3) -0.034(2) 0.040(2) -0.014(2)
O8 0.079(3) 0.046(2) 0.083(3) 0.022(2) 0.018(2) -0.003(2)
C13 0.030(2) 0.033(2) 0.046(3) -0.0056(19) 0.0019(18) -0.0033(17)
C12 0.032(2) 0.037(2) 0.043(3) -0.006(2) 0.0017(19) -0.0045(18)
C26 0.031(2) 0.031(2) 0.038(2) -0.0020(18) 0.0037(17) -0.0050(17)
C23 0.038(2) 0.031(2) 0.040(2) -0.0017(19) 0.0024(19) -0.0008(18)
C27 0.032(2) 0.032(2) 0.040(2) 0.0022(19) 0.0051(18) -0.0043(17)
C28 0.033(2) 0.038(2) 0.041(3) -0.005(2) 0.0039(18) -0.0080(18)
C24 0.038(2) 0.030(2) 0.042(3) -0.0053(19) 0.0112(19) -0.0027(18)
C17 0.041(2) 0.037(2) 0.049(3) -0.003(2) 0.009(2) -0.010(2)
C22 0.039(2) 0.035(2) 0.042(3) -0.006(2) 0.0084(19) -0.0058(18)
C29 0.035(2) 0.041(3) 0.042(3) -0.003(2) 0.0005(19) -0.0089(19)
C34 0.044(2) 0.038(2) 0.038(3) -0.001(2) 0.004(2) -0.007(2)
C5 0.043(2) 0.050(3) 0.039(3) -0.009(2) 0.008(2) -0.011(2)
C21 0.040(2) 0.033(2) 0.057(3) 0.000(2) 0.012(2) -0.0022(19)
F1 0.159(5) 0.097(4) 0.088(3) 0.003(3) 0.002(3) -0.042(3)
C8 0.045(3) 0.040(3) 0.045(3) -0.007(2) 0.009(2) -0.013(2)
C10 0.041(2) 0.032(2) 0.045(3) -0.004(2) 0.007(2) -0.0065(19)
C9 0.047(3) 0.044(3) 0.040(3) -0.007(2) 0.009(2) -0.005(2)
C14 0.034(2) 0.033(2) 0.056(3) -0.002(2) 0.006(2) -0.0079(18)
C16 0.033(2) 0.035(2) 0.062(3) -0.003(2) 0.008(2) -0.0039(18)
C1 0.048(3) 0.074(4) 0.038(3) -0.017(3) 0.012(2) -0.021(3)
C15 0.037(2) 0.033(2) 0.058(3) -0.004(2) 0.010(2) 0.0012(19)
C30 0.046(3) 0.042(3) 0.047(3) 0.002(2) 0.010(2) -0.008(2)
C19 0.038(2) 0.031(2) 0.058(3) 0.000(2) 0.012(2) 0.0000(18)
C7 0.058(3) 0.041(3) 0.047(3) -0.007(2) 0.011(2) -0.012(2)
C31 0.053(3) 0.046(3) 0.058(3) 0.001(2) 0.013(2) -0.023(2)
C3 0.051(3) 0.044(3) 0.046(3) -0.008(2) 0.010(2) -0.010(2)
C6 0.053(3) 0.040(3) 0.049(3) -0.001(2) 0.011(2) -0.013(2)
C25 0.057(3) 0.040(3) 0.069(4) 0.000(3) 0.030(3) 0.010(2)
C20 0.048(3) 0.035(3) 0.077(4) 0.002(3) 0.026(3) -0.002(2)
C32 0.057(3) 0.037(3) 0.057(3) 0.006(2) 0.001(2) -0.009(2)
C33 0.048(3) 0.035(3) 0.056(3) 0.003(2) 0.007(2) -0.001(2)
C2 0.064(3) 0.051(3) 0.058(3) -0.005(3) 0.020(3) -0.022(3)
C18 0.053(3) 0.036(3) 0.068(4) 0.005(2) 0.026(3) -0.001(2)
C4 0.065(4) 0.062(4) 0.061(4) -0.002(3) 0.023(3) -0.018(3)
C11 0.058(3) 0.038(3) 0.062(3) -0.002(2) 0.016(3) -0.003(2)

loop_
_atom_type_symbol
_atom_type_description
_atom_type_scat_dispersion_real
_atom_type_scat_dispersion_imag
_atom_type_scat_source
C C 0.0181 0.0091 'International Tables Vol C Tables 4.2.6.8 and 6.1.1.4'
H H 0.0000 0.0000 'International Tables Vol C Tables 4.2.6.8 and 6.1.1.4'
F F 0.0727 0.0534 'International Tables Vol C Tables 4.2.6.8 and 6.1.1.4'
N N 0.0311 0.0180 'International Tables Vol C Tables 4.2.6.8 and 6.1.1.4'
O O 0.0492 0.0322 'International Tables Vol C Tables 4.2.6.8 and 6.1.1.4'
P P 0.2955 0.4335 'International Tables Vol C Tables 4.2.6.8 and 6.1.1.4'
Zn Zn -1.5491 0.6778 'International Tables Vol C Tables 4.2.6.8 and 6.1.1.4'

loop_
_geom_angle_atom_site_label_1
_geom_angle_atom_site_label_2
_geom_angle_atom_site_label_3
_geom_angle
_geom_angle_site_symmetry_1
_geom_angle_site_symmetry_3
_geom_angle_publ_flag
O4 Zn1 O3 148.18(17) . . ?
O4 Zn1 N4 96.27(15) . . ?
O4 Zn1 N1 78.41(14) . . ?
O3 Zn1 N1 83.86(15) . . ?
N4 Zn1 O3 90.24(15) . . ?
N4 Zn1 N1 157.78(18) . . ?
O9 Zn1 O4 99.50(17) . . ?
O9 Zn1 O3 109.76(18) . . ?
O9 Zn1 N4 101.15(19) . . ?
O9 Zn1 N1 101.01(19) . . ?
O5 Zn2 O6 161.42(12) . . ?
O5 Zn2 O10 94.16(16) . 1_565 ?
O5 Zn2 N3 95.87(14) . 1_465 ?
O5 Zn2 N6 77.52(13) . . ?
O10 Zn2 O6 91.56(15) 1_565 . ?
O10 Zn2 N6 98.27(15) 1_565 . ?
N3 Zn2 O6 101.45(14) 1_465 . ?
N3 Zn2 O10 93.24(17) 1_465 1_565 ?
N3 Zn2 N6 167.08(16) 1_465 . ?
N6 Zn2 O6 84.17(13) . . ?
O10 P1 O11 112.1(2) . . ?
O10 P1 F1 109.4(3) . . ?
O9 P1 O10 107.5(3) . . ?
O9 P1 O11 110.0(3) . . ?
O9 P1 F1 107.9(3) . . ?
O11 P1 F1 109.9(3) . . ?
C27 O7 C34 122.7(4) . . ?
C27 O6 Zn2 124.5(3) . . ?
C23 O5 Zn2 109.1(3) . . ?
C9 O2 C5 123.4(4) . . ?
C12 O4 Zn1 111.0(3) . . ?
C9 O3 Zn1 126.8(3) . . ?
P1 O10 Zn2 143.0(3) . 1_545 ?
C23 N5 N6 111.0(4) . . ?
C1 O1 H1 109.5 . . ?
C17 N3 Zn2 121.9(3) . 1_645 ?
C17 N3 C16 118.8(4) . . ?
C16 N3 Zn2 119.3(3) . 1_645 ?
N5 N6 Zn2 112.0(3) . . ?
C24 N6 Zn2 132.6(3) . . ?
C24 N6 N5 115.4(4) . . ?
C12 N2 N1 109.7(4) . . ?
C19 N4 Zn1 118.2(3) . . ?
C19 N4 C18 118.2(4) . . ?
C18 N4 Zn1 122.6(3) . . ?
P1 O9 Zn1 140.6(3) . . ?
N2 N1 Zn1 111.6(3) . . ?
C10 N1 Zn1 130.1(3) . . ?
C10 N1 N2 116.7(4) . . ?
C32 O8 H8 109.5 . . ?
C14 C13 C12 123.1(4) . . ?
C15 C13 C12 119.6(4) . . ?
C15 C13 C14 117.3(4) . . ?
O4 C12 N2 127.7(4) . . ?
O4 C12 C13 116.4(4) . . ?
N2 C12 C13 115.9(4) . . ?
C27 C26 C24 123.4(4) . . ?
C28 C26 C27 116.7(4) . . ?
C28 C26 C24 119.8(4) . . ?
O5 C23 N5 128.0(4) . . ?
O5 C23 C22 117.7(4) . . ?
N5 C23 C22 114.3(4) . . ?
O7 C27 C26 119.1(4) . . ?
O6 C27 O7 113.3(4) . . ?
O6 C27 C26 127.6(4) . . ?
C26 C28 H28 118.1 . . ?
C26 C28 C29 123.9(4) . . ?
C29 C28 H28 118.1 . . ?
N6 C24 C26 120.3(4) . . ?
N6 C24 C25 121.9(4) . . ?
C26 C24 C25 117.9(4) . . ?
N3 C17 H17 118.9 . . ?
N3 C17 C15 122.2(4) . . ?
C15 C17 H17 118.9 . . ?
C21 C22 C23 120.9(4) . . ?
C21 C22 C20 117.6(4) . . ?
C20 C22 C23 121.5(4) . . ?
C34 C29 C28 116.9(4) . . ?
C34 C29 C30 118.1(4) . . ?
C30 C29 C28 124.8(4) . . ?
O7 C34 C29 120.7(4) . . ?
O7 C34 C33 117.1(4) . . ?
C29 C34 C33 122.2(5) . . ?
O2 C5 C3 116.9(5) . . ?
O2 C5 C6 119.0(4) . . ?
C3 C5 C6 124.1(5) . . ?
C22 C21 H21 120.4 . . ?
C19 C21 C22 119.2(4) . . ?
C19 C21 H21 120.4 . . ?
C9 C8 C10 121.3(4) . . ?
C7 C8 C10 121.1(5) . . ?
C7 C8 C9 117.7(5) . . ?
N1 C10 C8 119.7(4) . . ?
N1 C10 C11 122.3(4) . . ?
C8 C10 C11 117.9(4) . . ?
O2 C9 C8 118.7(4) . . ?
O3 C9 O2 112.4(4) . . ?
O3 C9 C8 128.9(5) . . ?
C13 C14 H14 120.1 . . ?
C16 C14 C13 119.8(4) . . ?
C16 C14 H14 120.1 . . ?
N3 C16 C14 122.0(4) . . ?
N3 C16 H16 119.0 . . ?
C14 C16 H16 119.0 . . ?
O1 C1 C3 116.9(5) . . ?
O1 C1 C2 122.4(5) . . ?
C3 C1 C2 120.7(5) . . ?
C13 C15 C17 120.0(4) . . ?
C13 C15 H15 120.0 . . ?
C17 C15 H15 120.0 . . ?
C29 C30 H30 119.5 . . ?
C31 C30 C29 121.0(5) . . ?
C31 C30 H30 119.5 . . ?
N4 C19 C21 122.3(4) . . ?
N4 C19 H19 118.8 . . ?
C21 C19 H19 118.8 . . ?
C8 C7 H7 118.7 . . ?
C8 C7 C6 122.5(5) . . ?
C6 C7 H7 118.7 . . ?
C30 C31 H31 119.7 . . ?
C30 C31 C32 120.7(5) . . ?
C32 C31 H31 119.7 . . ?
C5 C3 C1 117.3(5) . . ?
C5 C3 H3 121.3 . . ?
C1 C3 H3 121.3 . . ?
C5 C6 C7 118.7(5) . . ?
C5 C6 C4 116.5(5) . . ?
C4 C6 C7 124.8(5) . . ?
C24 C25 H25A 109.5 . . ?
C24 C25 H25B 109.5 . . ?
C24 C25 H25C 109.5 . . ?
H25A C25 H25B 109.5 . . ?
H25A C25 H25C 109.5 . . ?
H25B C25 H25C 109.5 . . ?
C22 C20 H20 120.1 . . ?
C18 C20 C22 119.8(5) . . ?
C18 C20 H20 120.1 . . ?
O8 C32 C31 120.8(5) . . ?
O8 C32 C33 119.2(5) . . ?
C31 C32 C33 120.0(5) . . ?
C34 C33 C32 118.0(5) . . ?
C34 C33 H33 121.0 . . ?
C32 C33 H33 121.0 . . ?
C1 C2 H2 120.1 . . ?
C4 C2 C1 119.8(5) . . ?
C4 C2 H2 120.1 . . ?
N4 C18 C20 122.8(5) . . ?
N4 C18 H18 118.6 . . ?
C20 C18 H18 118.6 . . ?
C6 C4 H4 119.2 . . ?
C2 C4 C6 121.6(6) . . ?
C2 C4 H4 119.2 . . ?
C10 C11 H11A 109.5 . . ?
C10 C11 H11B 109.5 . . ?
C10 C11 H11C 109.5 . . ?
H11A C11 H11B 109.5 . . ?
H11A C11 H11C 109.5 . . ?
H11B C11 H11C 109.5 . . ?

loop_
_geom_bond_atom_site_label_1
_geom_bond_atom_site_label_2
_geom_bond_distance
_geom_bond_site_symmetry_2
_geom_bond_publ_flag
Zn1 O4 1.989(3) . ?
Zn1 O3 2.055(3) . ?
Zn1 N4 2.053(4) . ?
Zn1 O9 1.965(4) . ?
Zn1 N1 2.092(4) . ?
Zn2 O6 2.144(3) . ?
Zn2 O5 2.068(3) . ?
Zn2 O10 2.075(4) 1_565 ?
Zn2 N3 2.071(4) 1_465 ?
Zn2 N6 2.088(4) . ?
P1 O10 1.450(4) . ?
P1 O9 1.448(4) . ?
P1 O11 1.454(4) . ?
P1 F1 1.473(5) . ?
O7 C27 1.355(5) . ?
O7 C34 1.377(6) . ?
O6 C27 1.235(5) . ?
O5 C23 1.265(5) . ?
O2 C5 1.379(6) . ?
O2 C9 1.357(6) . ?
O4 C12 1.274(5) . ?
O3 C9 1.216(6) . ?
N5 N6 1.391(5) . ?
N5 C23 1.306(6) . ?
O1 H1 0.8200 . ?
O1 C1 1.343(6) . ?
N3 C17 1.327(6) . ?
N3 C16 1.349(6) . ?
N6 C24 1.299(6) . ?
N2 N1 1.395(5) . ?
N2 C12 1.312(6) . ?
N4 C19 1.333(6) . ?
N4 C18 1.349(6) . ?
N1 C10 1.301(6) . ?
O8 H8 0.8200 . ?
O8 C32 1.323(6) . ?
C13 C12 1.493(6) . ?
C13 C14 1.395(6) . ?
C13 C15 1.386(7) . ?
C26 C27 1.454(6) . ?
C26 C28 1.373(6) . ?
C26 C24 1.454(6) . ?
C23 C22 1.501(6) . ?
C28 H28 0.9300 . ?
C28 C29 1.413(7) . ?
C24 C25 1.507(6) . ?
C17 H17 0.9300 . ?
C17 C15 1.387(6) . ?
C22 C21 1.391(6) . ?
C22 C20 1.394(7) . ?
C29 C34 1.385(7) . ?
C29 C30 1.408(7) . ?
C34 C33 1.389(7) . ?
C5 C3 1.379(7) . ?
C5 C6 1.386(7) . ?
C21 H21 0.9300 . ?
C21 C19 1.383(6) . ?
C8 C10 1.486(7) . ?
C8 C9 1.449(7) . ?
C8 C7 1.363(7) . ?
C10 C11 1.499(7) . ?
C14 H14 0.9300 . ?
C14 C16 1.380(7) . ?
C16 H16 0.9300 . ?
C1 C3 1.385(7) . ?
C1 C2 1.405(8) . ?
C15 H15 0.9300 . ?
C30 H30 0.9300 . ?
C30 C31 1.354(7) . ?
C19 H19 0.9300 . ?
C7 H7 0.9300 . ?
C7 C6 1.415(7) . ?
C31 H31 0.9300 . ?
C31 C32 1.394(8) . ?
C3 H3 0.9300 . ?
C6 C4 1.405(7) . ?
C25 H25A 0.9600 . ?
C25 H25B 0.9600 . ?
C25 H25C 0.9600 . ?
C20 H20 0.9300 . ?
C20 C18 1.352(7) . ?
C32 C33 1.410(7) . ?
C33 H33 0.9300 . ?
C2 H2 0.9300 . ?
C2 C4 1.359(8) . ?
C18 H18 0.9300 . ?
C4 H4 0.9300 . ?
C11 H11A 0.9600 . ?
C11 H11B 0.9600 . ?
C11 H11C 0.9600 . ?

loop_
_geom_hbond_atom_site_label_D
_geom_hbond_atom_site_label_H
_geom_hbond_atom_site_label_A
_geom_hbond_distance_DH
_geom_hbond_distance_HA
_geom_hbond_distance_DA
_geom_hbond_angle_DHA
_geom_hbond_site_symmetry_A
_geom_hbond_publ_flag
O1 H1 O11 0.82 1.80 2.621(6) 177.0 2_557 yes

loop_
_geom_torsion_atom_site_label_1
_geom_torsion_atom_site_label_2
_geom_torsion_atom_site_label_3
_geom_torsion_atom_site_label_4
_geom_torsion
_geom_torsion_site_symmetry_1
_geom_torsion_site_symmetry_2
_geom_torsion_site_symmetry_3
_geom_torsion_site_symmetry_4
_geom_torsion_publ_flag
Zn1 O4 C12 N2 -7.0(7) . . . . ?
Zn1 O4 C12 C13 170.2(3) . . . . ?
Zn1 O3 C9 O2 -158.1(3) . . . . ?
Zn1 O3 C9 C8 21.7(8) . . . . ?
Zn1 N4 C19 C21 166.5(4) . . . . ?
Zn1 N4 C18 C20 -166.8(5) . . . . ?
Zn1 N1 C10 C8 -19.2(7) . . . . ?
Zn1 N1 C10 C11 163.6(4) . . . . ?
Zn2 O6 C27 O7 -156.0(3) . . . . ?
Zn2 O6 C27 C26 26.8(7) . . . . ?
Zn2 O5 C23 N5 10.4(7) . . . . ?
Zn2 O5 C23 C22 -170.3(3) . . . . ?
Zn2 N3 C17 C15 178.5(4) 1_645 . . . ?
Zn2 N3 C16 C14 179.9(4) 1_645 . . . ?
Zn2 N6 C24 C26 0.2(7) . . . . ?
Zn2 N6 C24 C25 179.2(4) . . . . ?
O7 C34 C33 C32 -176.3(5) . . . . ?
O5 C23 C22 C21 -155.1(5) . . . . ?
O5 C23 C22 C20 25.1(7) . . . . ?
O2 C5 C3 C1 178.2(5) . . . . ?
O2 C5 C6 C7 0.2(8) . . . . ?
O2 C5 C6 C4 -179.2(5) . . . . ?
O10 P1 O9 Zn1 -128.8(5) . . . . ?
N5 N6 C24 C26 179.9(4) . . . . ?
N5 N6 C24 C25 -1.1(7) . . . . ?
N5 C23 C22 C21 24.2(7) . . . . ?
N5 C23 C22 C20 -155.6(5) . . . . ?
O1 C1 C3 C5 -177.4(5) . . . . ?
O1 C1 C2 C4 178.1(6) . . . . ?
N3 C17 C15 C13 2.9(8) . . . . ?
N6 N5 C23 O5 1.0(7) . . . . ?
N6 N5 C23 C22 -178.2(4) . . . . ?
N2 N1 C10 C8 176.1(4) . . . . ?
N2 N1 C10 C11 -1.0(7) . . . . ?
O9 P1 O10 Zn2 -151.5(4) . . . 1_545 ?
N1 N2 C12 O4 -2.6(7) . . . . ?
N1 N2 C12 C13 -179.8(4) . . . . ?
O11 P1 O10 Zn2 87.5(5) . . . 1_545 ?
O11 P1 O9 Zn1 -6.5(6) . . . . ?
O8 C32 C33 C34 176.7(6) . . . . ?
C13 C14 C16 N3 0.4(8) . . . . ?
C12 N2 N1 Zn1 10.3(5) . . . . ?
C12 N2 N1 C10 177.7(4) . . . . ?
C12 C13 C14 C16 178.4(5) . . . . ?
C12 C13 C15 C17 -180.0(5) . . . . ?
C26 C28 C29 C34 -0.6(7) . . . . ?
C26 C28 C29 C30 -177.0(5) . . . . ?
C23 N5 N6 Zn2 -12.0(5) . . . . ?
C23 N5 N6 C24 168.2(4) . . . . ?
C23 C22 C21 C19 179.7(5) . . . . ?
C23 C22 C20 C18 179.5(6) . . . . ?
C27 O7 C34 C29 -1.5(7) . . . . ?
C27 O7 C34 C33 178.2(5) . . . . ?
C27 C26 C28 C29 0.5(7) . . . . ?
C27 C26 C24 N6 -14.4(7) . . . . ?
C27 C26 C24 C25 166.6(5) . . . . ?
C28 C26 C27 O7 -0.9(7) . . . . ?
C28 C26 C27 O6 176.2(5) . . . . ?
C28 C26 C24 N6 169.0(5) . . . . ?
C28 C26 C24 C25 -10.1(7) . . . . ?
C28 C29 C34 O7 1.1(7) . . . . ?
C28 C29 C34 C33 -178.6(5) . . . . ?
C28 C29 C30 C31 176.4(5) . . . . ?
C24 C26 C27 O7 -177.6(4) . . . . ?
C24 C26 C27 O6 -0.5(8) . . . . ?
C24 C26 C28 C29 177.4(5) . . . . ?
C17 N3 C16 C14 2.1(8) . . . . ?
C22 C21 C19 N4 1.8(9) . . . . ?
C22 C20 C18 N4 -0.2(10) . . . . ?
C29 C34 C33 C32 3.4(8) . . . . ?
C29 C30 C31 C32 0.3(9) . . . . ?
C34 O7 C27 O6 -176.1(4) . . . . ?
C34 O7 C27 C26 1.4(7) . . . . ?
C34 C29 C30 C31 0.1(8) . . . . ?
C5 O2 C9 O3 176.8(5) . . . . ?
C5 O2 C9 C8 -3.0(7) . . . . ?
C5 C6 C4 C2 -0.5(10) . . . . ?
C21 C22 C20 C18 -0.3(9) . . . . ?
F1 P1 O10 Zn2 -34.6(5) . . . 1_545 ?
F1 P1 O9 Zn1 113.3(5) . . . . ?
C8 C7 C6 C5 -2.0(9) . . . . ?
C8 C7 C6 C4 177.4(6) . . . . ?
C10 C8 C9 O2 -177.3(5) . . . . ?
C10 C8 C9 O3 2.9(9) . . . . ?
C10 C8 C7 C6 179.7(5) . . . . ?
C9 O2 C5 C3 -178.2(5) . . . . ?
C9 O2 C5 C6 2.3(8) . . . . ?
C9 C8 C10 N1 -4.3(8) . . . . ?
C9 C8 C10 C11 173.0(5) . . . . ?
C9 C8 C7 C6 1.2(8) . . . . ?
C14 C13 C12 O4 -170.9(5) . . . . ?
C14 C13 C12 N2 6.7(7) . . . . ?
C14 C13 C15 C17 -0.2(8) . . . . ?
C16 N3 C17 C15 -3.8(8) . . . . ?
C1 C2 C4 C6 0.7(10) . . . . ?
C15 C13 C12 O4 8.8(7) . . . . ?
C15 C13 C12 N2 -173.6(5) . . . . ?
C15 C13 C14 C16 -1.3(8) . . . . ?
C30 C29 C34 O7 177.7(5) . . . . ?
C30 C29 C34 C33 -2.0(8) . . . . ?
C30 C31 C32 O8 -178.4(6) . . . . ?
C30 C31 C32 C33 1.1(9) . . . . ?
C19 N4 C18 C20 1.5(9) . . . . ?
C7 C8 C10 N1 177.3(5) . . . . ?
C7 C8 C10 C11 -5.5(8) . . . . ?
C7 C8 C9 O2 1.2(7) . . . . ?
C7 C8 C9 O3 -178.6(6) . . . . ?
C7 C6 C4 C2 -179.9(6) . . . . ?
C31 C32 C33 C34 -2.9(9) . . . . ?
C3 C5 C6 C7 -179.2(5) . . . . ?
C3 C5 C6 C4 1.4(9) . . . . ?
C3 C1 C2 C4 -1.7(9) . . . . ?
C6 C5 C3 C1 -2.3(8) . . . . ?
C20 C22 C21 C19 -0.5(8) . . . . ?
C2 C1 C3 C5 2.4(8) . . . . ?
C18 N4 C19 C21 -2.3(8) . . . . ?

loop_
_smtbx_masks_void_nr
_smtbx_masks_void_average_x
_smtbx_masks_void_average_y
_smtbx_masks_void_average_z
_smtbx_masks_void_volume
_smtbx_masks_void_count_electrons
_smtbx_masks_void_content
1 -0.563 0.500 -0.512 797.6 220.2 ?
